data_4330022
loop_
_publ_author_name
'Samit Majumder'
'Leena Mandal'
'Sasankasekhar Mohanta'

_publ_section_title
;
 Syntheses, Structures, and Steady State and Time Resolved Photophysical
 Properties of a Tetraiminodiphenol Macrocyclic Ligand and Its Dinuclear
 Zinc(II)/Cadmium(II) Complexes with Coordinating and Noncoordinating
 Anions
;
_journal_name_full 'Inorganic Chemistry'
_journal_page_first 8739
_journal_page_last 8749
_journal_paper_doi 10.1021/ic300412u
_journal_volume 51
_journal_year 2012
_chemical_formula_sum 'C34 H44 Cd2 N4 O6'
_chemical_formula_weight 829.57
_chemical_name_systematic
; 
 ? 
;
_space_group_IT_number 2
_symmetry_cell_setting triclinic
_symmetry_space_group_name_Hall '-P 1'
_symmetry_space_group_name_H-M 'P -1'
_atom_sites_solution_hydrogens geom
_atom_sites_solution_primary direct
_atom_sites_solution_secondary difmap
_audit_creation_method SHELXL-97
_cell_angle_alpha 70.242(2)
_cell_angle_beta 86.565(2)
_cell_angle_gamma 66.566(2)
_cell_formula_units_Z 1
_cell_length_a 8.9664(4)
_cell_length_b 9.0191(4)
_cell_length_c 12.6124(5)
_cell_measurement_temperature 296(2)
_cell_measurement_theta_max 25.16
_cell_measurement_theta_min 2.48
_cell_volume 877.44(7)
_computing_cell_refinement 'Bruker SAINT'
_computing_data_collection 'Bruker APEX2'
_computing_data_reduction 'Bruker SAINT'
_computing_molecular_graphics 'Bruker SHELXTL'
_computing_publication_material 'Bruker SHELXTL'
_computing_structure_refinement 'SHELXL-97 (Sheldrick, 2008)'
_computing_structure_solution 'SHELXS-97 (Sheldrick, 2008)'
_diffrn_ambient_temperature 296(2)
_diffrn_measured_fraction_theta_full 0.981
_diffrn_measured_fraction_theta_max 0.981
_diffrn_measurement_device_type 'Bruker APEX-II CCD'
_diffrn_measurement_method '\f and \w scans'
_diffrn_radiation_monochromator graphite
_diffrn_radiation_source 'fine-focus sealed tube'
_diffrn_radiation_type MoK\a
_diffrn_radiation_wavelength 0.71073
_diffrn_reflns_av_R_equivalents 0.0332
_diffrn_reflns_av_sigmaI/netI 0.0384
_diffrn_reflns_limit_h_max 11
_diffrn_reflns_limit_h_min -11
_diffrn_reflns_limit_k_max 11
_diffrn_reflns_limit_k_min -12
_diffrn_reflns_limit_l_max 14
_diffrn_reflns_limit_l_min -16
_diffrn_reflns_number 10411
_diffrn_reflns_theta_full 28.31
_diffrn_reflns_theta_max 28.31
_diffrn_reflns_theta_min 1.72
_exptl_absorpt_coefficient_mu 1.260
_exptl_absorpt_correction_T_max 0.7868
_exptl_absorpt_correction_T_min 0.7038
_exptl_absorpt_correction_type multi-scan
_exptl_absorpt_process_details 'sadabas(Sheldrick, 2008)'
_exptl_crystal_colour yellow
_exptl_crystal_density_diffrn 1.570
_exptl_crystal_description square
_exptl_crystal_F_000 420
_exptl_crystal_size_max 0.30
_exptl_crystal_size_mid 0.25
_exptl_crystal_size_min 0.20
_refine_diff_density_max 0.763
_refine_diff_density_min -0.491
_refine_diff_density_rms 0.122
_refine_ls_extinction_method none
_refine_ls_goodness_of_fit_ref 1.101
_refine_ls_hydrogen_treatment constr
_refine_ls_matrix_type full
_refine_ls_number_parameters 212
_refine_ls_number_reflns 4262
_refine_ls_number_restraints 0
_refine_ls_restrained_S_all 1.101
_refine_ls_R_factor_all 0.0387
_refine_ls_R_factor_gt 0.0307
_refine_ls_shift/su_max 0.002
_refine_ls_shift/su_mean 0.000
_refine_ls_structure_factor_coef Fsqd
_refine_ls_weighting_details 'calc w=1/[\s^2^(Fo^2^)+(0.0650P)^2^+0.0000P] where P=(Fo^2^+2Fc^2^)/3'
_refine_ls_weighting_scheme calc
_refine_ls_wR_factor_gt 0.0817
_refine_ls_wR_factor_ref 0.1072
_reflns_number_gt 3724
_reflns_number_total 4262
_reflns_threshold_expression >2sigma(I)
_cod_data_source_file ic300412u_si_002_9.cif
_cod_data_source_block 9
_cod_original_sg_symbol_H-M 'P -1 '
_cod_database_code 4330022

loop_
_symmetry_equiv_pos_as_xyz
'x, y, z'
'-x, -y, -z'

loop_
_atom_site_label
_atom_site_type_symbol
_atom_site_fract_x
_atom_site_fract_y
_atom_site_fract_z
_atom_site_U_iso_or_equiv
_atom_site_adp_type
_atom_site_occupancy
_atom_site_symmetry_multiplicity
_atom_site_calc_flag
_atom_site_refinement_flags
Cd1 Cd 1.16510(3) 0.42806(3) 0.415614(19) 0.03115(10) Uani 1 1 d .
O2 O 1.3047(4) 0.5941(4) 0.3973(3) 0.0551(8) Uani 1 1 d .
O3 O 1.4294(4) 0.3826(4) 0.3343(3) 0.0623(9) Uani 1 1 d .
O1 O 0.9087(3) 0.6308(3) 0.4057(2) 0.0360(5) Uani 1 1 d .
N1 N 1.0522(4) 0.4593(4) 0.2470(2) 0.0359(6) Uani 1 1 d .
N2 N 0.7535(3) 0.8631(4) 0.5313(2) 0.0324(6) Uani 1 1 d .
C16 C 1.4225(5) 0.5110(5) 0.3538(4) 0.0457(9) Uani 1 1 d .
C17 C 1.5586(5) 0.5711(6) 0.3237(5) 0.0618(12) Uani 1 1 d .
H17A H 1.6543 0.4905 0.3738 0.093 Uiso 1 1 calc R
H17B H 1.5265 0.6821 0.3310 0.093 Uiso 1 1 calc R
H17C H 1.5821 0.5792 0.2472 0.093 Uiso 1 1 calc R
C10 C 1.1324(5) 0.3183(5) 0.2035(3) 0.0433(8) Uani 1 1 d .
H10A H 1.2410 0.3121 0.1858 0.052 Uiso 1 1 calc R
H10B H 1.0721 0.3445 0.1336 0.052 Uiso 1 1 calc R
C13 C 0.8531(5) 0.8588(4) 0.7156(3) 0.0376(7) Uani 1 1 d .
C15 C 0.8040(8) 0.9798(6) 0.7861(4) 0.0688(15) Uani 1 1 d .
H15A H 0.8924 0.9440 0.8409 0.103 Uiso 1 1 calc R
H15B H 0.7093 0.9748 0.8242 0.103 Uiso 1 1 calc R
H15C H 0.7800 1.0956 0.7369 0.103 Uiso 1 1 calc R
C12 C 0.7150(4) 0.9387(5) 0.6205(3) 0.0418(8) Uani 1 1 d .
H12A H 0.6184 0.9259 0.6535 0.050 Uiso 1 1 calc R
H12B H 0.6892 1.0609 0.5868 0.050 Uiso 1 1 calc R
C11 C 0.7148(4) 0.9679(4) 0.4293(3) 0.0332(7) Uani 1 1 d .
H11 H 0.6658 1.0840 0.4209 0.040 Uiso 1 1 calc R
C2 C 0.7374(4) 0.9296(4) 0.3248(3) 0.0319(7) Uani 1 1 d .
C3 C 0.6623(4) 1.0713(4) 0.2259(3) 0.0372(7) Uani 1 1 d .
H3 H 0.6040 1.1787 0.2325 0.045 Uiso 1 1 calc R
C4 C 0.6714(5) 1.0580(5) 0.1206(3) 0.0432(8) Uani 1 1 d .
C7 C 0.5931(6) 1.2159(5) 0.0142(4) 0.0599(12) Uani 1 1 d .
H7A H 0.5635 1.1805 -0.0431 0.072 Uiso 1 1 calc R
H7B H 0.4941 1.2964 0.0321 0.072 Uiso 1 1 calc R
C8 C 0.7062(9) 1.3042(7) -0.0321(5) 0.093(2) Uani 1 1 d .
H8A H 0.7307 1.3453 0.0228 0.139 Uiso 1 1 calc R
H8B H 0.6548 1.3994 -0.1002 0.139 Uiso 1 1 calc R
H8C H 0.8054 1.2242 -0.0484 0.139 Uiso 1 1 calc R
C5 C 0.7616(5) 0.8962(5) 0.1125(3) 0.0425(8) Uani 1 1 d .
H5 H 0.7660 0.8833 0.0421 0.051 Uiso 1 1 calc R
C6 C 0.8453(4) 0.7537(4) 0.2069(3) 0.0351(7) Uani 1 1 d .
C9 C 0.9386(4) 0.5951(5) 0.1834(3) 0.0383(7) Uani 1 1 d .
H9 H 0.9119 0.5931 0.1140 0.046 Uiso 1 1 calc R
C1 C 0.8339(4) 0.7645(4) 0.3171(3) 0.0293(6) Uani 1 1 d .
C14 C 1.0147(5) 0.8501(6) 0.6663(4) 0.0540(10) Uani 1 1 d .
H14A H 1.0991 0.8004 0.7267 0.081 Uiso 1 1 calc R
H14B H 1.0050 0.9640 0.6221 0.081 Uiso 1 1 calc R
H14C H 1.0418 0.7804 0.6192 0.081 Uiso 1 1 calc R

loop_
_atom_site_aniso_label
_atom_site_aniso_U_11
_atom_site_aniso_U_22
_atom_site_aniso_U_33
_atom_site_aniso_U_23
_atom_site_aniso_U_13
_atom_site_aniso_U_12
Cd1 0.03476(14) 0.02887(14) 0.02835(15) -0.00912(9) 0.00635(9) -0.01243(9)
O2 0.0551(16) 0.0519(17) 0.073(2) -0.0305(16) 0.0211(15) -0.0306(14)
O3 0.0533(16) 0.0462(16) 0.094(3) -0.0309(17) 0.0242(17) -0.0227(13)
O1 0.0379(11) 0.0329(12) 0.0244(12) -0.0049(9) 0.0050(9) -0.0061(9)
N1 0.0458(15) 0.0328(14) 0.0273(15) -0.0098(11) 0.0072(12) -0.0150(12)
N2 0.0354(12) 0.0300(13) 0.0309(15) -0.0114(11) 0.0063(11) -0.0118(10)
C16 0.0401(17) 0.042(2) 0.043(2) -0.0001(16) 0.0001(15) -0.0164(15)
C17 0.049(2) 0.057(3) 0.079(4) -0.015(2) 0.009(2) -0.028(2)
C10 0.059(2) 0.0369(18) 0.0273(19) -0.0112(14) 0.0128(16) -0.0144(16)
C13 0.0503(18) 0.0326(16) 0.0294(19) -0.0118(13) 0.0050(14) -0.0153(14)
C15 0.114(4) 0.039(2) 0.042(3) -0.0204(18) -0.006(3) -0.012(2)
C12 0.0442(17) 0.0401(18) 0.034(2) -0.0170(15) 0.0080(15) -0.0073(14)
C11 0.0326(14) 0.0293(15) 0.0360(19) -0.0112(13) 0.0054(13) -0.0109(12)
C2 0.0309(13) 0.0287(15) 0.0331(18) -0.0094(13) 0.0038(12) -0.0099(11)
C3 0.0412(16) 0.0279(15) 0.0335(19) -0.0049(13) 0.0047(14) -0.0098(13)
C4 0.0508(19) 0.0317(17) 0.031(2) -0.0013(14) -0.0020(15) -0.0078(14)
C7 0.080(3) 0.038(2) 0.035(2) -0.0029(16) -0.004(2) -0.0030(19)
C8 0.131(6) 0.058(3) 0.063(4) 0.014(3) 0.006(4) -0.040(3)
C5 0.055(2) 0.0360(18) 0.0299(19) -0.0101(14) 0.0003(15) -0.0119(15)
C6 0.0388(15) 0.0349(16) 0.0273(18) -0.0061(13) 0.0046(13) -0.0144(13)
C9 0.0474(18) 0.0385(17) 0.0273(18) -0.0116(14) 0.0044(14) -0.0156(14)
C1 0.0310(13) 0.0254(14) 0.0304(17) -0.0079(12) 0.0038(12) -0.0116(11)
C14 0.056(2) 0.058(2) 0.054(3) -0.014(2) 0.0028(19) -0.032(2)

loop_
_atom_type_symbol
_atom_type_description
_atom_type_scat_dispersion_real
_atom_type_scat_dispersion_imag
_atom_type_scat_source
C C 0.0033 0.0016 'International Tables Vol C Tables 4.2.6.8 and 6.1.1.4'
H H 0.0000 0.0000 'International Tables Vol C Tables 4.2.6.8 and 6.1.1.4'
N N 0.0061 0.0033 'International Tables Vol C Tables 4.2.6.8 and 6.1.1.4'
O O 0.0106 0.0060 'International Tables Vol C Tables 4.2.6.8 and 6.1.1.4'
Cd Cd -0.8075 1.2024 'International Tables Vol C Tables 4.2.6.8 and 6.1.1.4'

loop_
_geom_angle_atom_site_label_1
_geom_angle_atom_site_label_2
_geom_angle_atom_site_label_3
_geom_angle
_geom_angle_site_symmetry_1
_geom_angle_site_symmetry_3
O2 Cd1 O1 106.44(11) . 2_766
O2 Cd1 O1 98.45(10) . .
O1 Cd1 O1 74.39(9) 2_766 .
O2 Cd1 N2 132.20(11) . 2_766
O1 Cd1 N2 79.86(9) 2_766 2_766
O1 Cd1 N2 128.03(10) . 2_766
O2 Cd1 N1 113.51(12) . .
O1 Cd1 N1 133.95(10) 2_766 .
O1 Cd1 N1 77.93(9) . .
N2 Cd1 N1 89.41(10) 2_766 .
O2 Cd1 O3 54.80(11) . .
O1 Cd1 O3 133.51(11) 2_766 .
O1 Cd1 O3 142.84(10) . .
N2 Cd1 O3 85.99(10) 2_766 .
N1 Cd1 O3 89.44(12) . .
O2 Cd1 C16 27.42(12) . .
O1 Cd1 C16 123.02(12) 2_766 .
O1 Cd1 C16 122.23(11) . .
N2 Cd1 C16 109.70(11) 2_766 .
N1 Cd1 C16 102.82(12) . .
O3 Cd1 C16 27.38(12) . .
C16 O2 Cd1 96.3(3) . .
C16 O3 Cd1 86.8(2) . .
C1 O1 Cd1 128.3(2) . 2_766
C1 O1 Cd1 125.4(2) . .
Cd1 O1 Cd1 105.61(9) 2_766 .
C9 N1 C10 117.8(3) . .
C9 N1 Cd1 125.5(2) . .
C10 N1 Cd1 116.2(2) . .
C11 N2 C12 116.7(3) . .
C11 N2 Cd1 124.9(2) . 2_766
C12 N2 Cd1 117.5(2) . 2_766
O3 C16 O2 122.1(4) . .
O3 C16 C17 119.7(4) . .
O2 C16 C17 118.2(4) . .
O3 C16 Cd1 65.8(2) . .
O2 C16 Cd1 56.3(2) . .
C17 C16 Cd1 174.5(3) . .
C16 C17 H17A 109.5 . .
C16 C17 H17B 109.5 . .
H17A C17 H17B 109.5 . .
C16 C17 H17C 109.5 . .
H17A C17 H17C 109.5 . .
H17B C17 H17C 109.5 . .
N1 C10 C13 114.8(3) . 2_766
N1 C10 H10A 108.6 . .
C13 C10 H10A 108.6 2_766 .
N1 C10 H10B 108.6 . .
C13 C10 H10B 108.6 2_766 .
H10A C10 H10B 107.5 . .
C14 C13 C10 111.3(3) . 2_766
C14 C13 C12 110.6(3) . .
C10 C13 C12 112.4(3) 2_766 .
C14 C13 C15 109.6(4) . .
C10 C13 C15 106.7(3) 2_766 .
C12 C13 C15 106.0(3) . .
C13 C15 H15A 109.5 . .
C13 C15 H15B 109.5 . .
H15A C15 H15B 109.5 . .
C13 C15 H15C 109.5 . .
H15A C15 H15C 109.5 . .
H15B C15 H15C 109.5 . .
N2 C12 C13 114.3(3) . .
N2 C12 H12A 108.7 . .
C13 C12 H12A 108.7 . .
N2 C12 H12B 108.7 . .
C13 C12 H12B 108.7 . .
H12A C12 H12B 107.6 . .
N2 C11 C2 128.6(3) . .
N2 C11 H11 115.7 . .
C2 C11 H11 115.7 . .
C3 C2 C1 119.9(3) . .
C3 C2 C11 115.3(3) . .
C1 C2 C11 124.7(3) . .
C4 C3 C2 122.9(3) . .
C4 C3 H3 118.5 . .
C2 C3 H3 118.5 . .
C3 C4 C5 117.6(3) . .
C3 C4 C7 121.6(4) . .
C5 C4 C7 120.7(4) . .
C8 C7 C4 111.9(4) . .
C8 C7 H7A 109.2 . .
C4 C7 H7A 109.2 . .
C8 C7 H7B 109.2 . .
C4 C7 H7B 109.2 . .
H7A C7 H7B 107.9 . .
C7 C8 H8A 109.5 . .
C7 C8 H8B 109.5 . .
H8A C8 H8B 109.5 . .
C7 C8 H8C 109.5 . .
H8A C8 H8C 109.5 . .
H8B C8 H8C 109.5 . .
C6 C5 C4 121.8(4) . .
C6 C5 H5 119.1 . .
C4 C5 H5 119.1 . .
C5 C6 C1 121.2(3) . .
C5 C6 C9 115.0(3) . .
C1 C6 C9 123.8(3) . .
N1 C9 C6 127.6(3) . .
N1 C9 H9 116.2 . .
C6 C9 H9 116.2 . .
O1 C1 C6 121.3(3) . .
O1 C1 C2 122.1(3) . .
C6 C1 C2 116.5(3) . .
C13 C14 H14A 109.5 . .
C13 C14 H14B 109.5 . .
H14A C14 H14B 109.5 . .
C13 C14 H14C 109.5 . .
H14A C14 H14C 109.5 . .
H14B C14 H14C 109.5 . .

loop_
_geom_bond_atom_site_label_1
_geom_bond_atom_site_label_2
_geom_bond_distance
_geom_bond_site_symmetry_2
Cd1 O2 2.255(3) .
Cd1 O1 2.257(2) 2_766
Cd1 O1 2.276(2) .
Cd1 N2 2.285(3) 2_766
Cd1 N1 2.292(3) .
Cd1 O3 2.461(3) .
Cd1 C16 2.694(4) .
O2 C16 1.248(5) .
O3 C16 1.241(5) .
O1 C1 1.300(4) .
O1 Cd1 2.257(2) 2_766
N1 C9 1.274(4) .
N1 C10 1.460(4) .
N2 C11 1.280(4) .
N2 C12 1.461(4) .
N2 Cd1 2.285(3) 2_766
C16 C17 1.504(6) .
C17 H17A 0.9600 .
C17 H17B 0.9600 .
C17 H17C 0.9600 .
C10 C13 1.535(5) 2_766
C10 H10A 0.9700 .
C10 H10B 0.9700 .
C13 C14 1.526(6) .
C13 C10 1.535(5) 2_766
C13 C12 1.541(5) .
C13 C15 1.550(5) .
C15 H15A 0.9600 .
C15 H15B 0.9600 .
C15 H15C 0.9600 .
C12 H12A 0.9700 .
C12 H12B 0.9700 .
C11 C2 1.456(5) .
C11 H11 0.9300 .
C2 C3 1.407(4) .
C2 C1 1.428(4) .
C3 C4 1.368(5) .
C3 H3 0.9300 .
C4 C5 1.395(5) .
C4 C7 1.532(5) .
C7 C8 1.503(9) .
C7 H7A 0.9700 .
C7 H7B 0.9700 .
C8 H8A 0.9600 .
C8 H8B 0.9600 .
C8 H8C 0.9600 .
C5 C6 1.392(5) .
C5 H5 0.9300 .
C6 C1 1.421(5) .
C6 C9 1.462(5) .
C9 H9 0.9300 .
C14 H14A 0.9600 .
C14 H14B 0.9600 .
C14 H14C 0.9600 .
